data_7056248
loop_
_publ_author_name
'Li, Guo-bi'
'Yang, Qing Yuan'
'Pan, Rongkai'
'Liu, Sheng-Gui'
'xu, yaowei'

_publ_section_title
;
 Supramolecular structural transformation of N,
 N&#x00B4;-bis(4-pyridylmethyl)-naphthalene diimide and fluorescence water
 sensing
;
_journal_name_full 'New J. Chem.'
_journal_paper_doi 10.1039/C6NJ04018G
_journal_year 2017
_chemical_formula_sum 'C26 H16 N4 O4'
_chemical_formula_weight 448.43
_chemical_name_systematic
; 
 ? 
;
_space_group_IT_number 2
_symmetry_cell_setting triclinic
_symmetry_space_group_name_Hall '-P 1'
_symmetry_space_group_name_H-M 'P -1'
_atom_sites_solution_hydrogens geom
_atom_sites_solution_primary direct
_atom_sites_solution_secondary difmap
_audit_creation_method SHELXL-97
_audit_update_record
;
2016-10-02 deposited with the CCDC.
2017-05-29 downloaded from the CCDC.
;
_cell_angle_alpha 77.113(11)
_cell_angle_beta 88.392(13)
_cell_angle_gamma 87.412(12)
_cell_formula_units_Z 1
_cell_length_a 5.588(3)
_cell_length_b 7.545(4)
_cell_length_c 11.984(6)
_cell_measurement_reflns_used 4765
_cell_measurement_temperature 293(2)
_cell_measurement_theta_max 62.6698
_cell_measurement_theta_min 3.3429
_cell_volume 491.9(4)
_computing_cell_refinement 'Bruker FRAMBO'
_computing_data_collection 'Bruker FRAMBO'
_computing_data_reduction 'Bruker SHELXTL'
_computing_molecular_graphics 'Bruker SHELXTL'
_computing_publication_material 'Bruker SHELXTL'
_computing_structure_refinement 'SHELXL-97 (Sheldrick, 1997)'
_computing_structure_solution 'SHELXS-97 (Sheldrick, 1990)'
_diffrn_ambient_temperature 293(2)
_diffrn_detector_area_resol_mean 16.0855
_diffrn_measured_fraction_theta_full 0.995
_diffrn_measured_fraction_theta_max 0.995
_diffrn_measurement_device_type Oxford
_diffrn_measurement_method '\w and \p scan'
_diffrn_radiation_monochromator graphite
_diffrn_radiation_source 'fine-focus sealed tube'
_diffrn_radiation_type MoK\a
_diffrn_radiation_wavelength 0.71073
_diffrn_reflns_av_R_equivalents 0.0596
_diffrn_reflns_av_sigmaI/netI 0.0707
_diffrn_reflns_limit_h_max 6
_diffrn_reflns_limit_h_min -6
_diffrn_reflns_limit_k_max 9
_diffrn_reflns_limit_k_min -9
_diffrn_reflns_limit_l_max 14
_diffrn_reflns_limit_l_min -14
_diffrn_reflns_number 4205
_diffrn_reflns_theta_full 25.99
_diffrn_reflns_theta_max 25.99
_diffrn_reflns_theta_min 3.49
_diffrn_standards_decay_% none
_exptl_absorpt_coefficient_mu 0.105
_exptl_absorpt_correction_T_max 1.00000
_exptl_absorpt_correction_T_min 0.29101
_exptl_absorpt_correction_type multi-scan
_exptl_crystal_colour orange
_exptl_crystal_density_diffrn 1.514
_exptl_crystal_density_method 'not measured'
_exptl_crystal_description block
_exptl_crystal_F_000 232
_exptl_crystal_size_max 0.30
_exptl_crystal_size_mid 0.15
_exptl_crystal_size_min 0.13
_refine_diff_density_max 0.220
_refine_diff_density_min -0.214
_refine_diff_density_rms 0.049
_refine_ls_extinction_method none
_refine_ls_goodness_of_fit_ref 1.001
_refine_ls_hydrogen_treatment constr
_refine_ls_matrix_type full
_refine_ls_number_parameters 154
_refine_ls_number_reflns 1916
_refine_ls_number_restraints 0
_refine_ls_restrained_S_all 1.001
_refine_ls_R_factor_all 0.0669
_refine_ls_R_factor_gt 0.0456
_refine_ls_shift/su_max 0.000
_refine_ls_shift/su_mean 0.000
_refine_ls_structure_factor_coef Fsqd
_refine_ls_weighting_details 'calc w=1/[\s^2^(Fo^2^)+(0.0520P)^2^+0.0000P] where P=(Fo^2^+2Fc^2^)/3'
_refine_ls_weighting_scheme calc
_refine_ls_wR_factor_gt 0.1067
_refine_ls_wR_factor_ref 0.1164
_reflns_number_gt 1232
_reflns_number_total 1916
_reflns_threshold_expression >2sigma(I)
_cod_data_source_file c6nj04018g2.cif
_cod_data_source_block 3
_cod_original_cell_volume 492.0(5)
_cod_original_sg_symbol_H-M P-1
_cod_database_code 7056248

loop_
_symmetry_equiv_pos_as_xyz
'x, y, z'
'-x, -y, -z'

loop_
_atom_site_label
_atom_site_type_symbol
_atom_site_fract_x
_atom_site_fract_y
_atom_site_fract_z
_atom_site_U_iso_or_equiv
_atom_site_adp_type
_atom_site_occupancy
_atom_site_symmetry_multiplicity
_atom_site_calc_flag
_atom_site_refinement_flags
C9 C 0.4786(3) 0.9432(2) 0.96175(11) 0.0338(4) Uani 1 1 d .
C8 C 0.2825(3) 0.9862(2) 0.88685(12) 0.0356(4) Uani 1 1 d .
C10 C 0.6319(3) 0.7893(2) 0.96211(12) 0.0361(4) Uani 1 1 d .
C11 C 0.5897(3) 0.6698(3) 0.88203(13) 0.0406(4) Uani 1 1 d .
C13 C 0.8216(3) 0.7503(3) 1.03621(13) 0.0407(4) Uani 1 1 d .
H13A H 0.9223 0.6488 1.0359 0.049 Uiso 1 1 calc R
C7 C 0.2329(3) 0.8647(3) 0.80935(12) 0.0380(4) Uani 1 1 d .
C12 C 0.1368(3) 1.1378(3) 0.88830(13) 0.0405(4) Uani 1 1 d .
H12A H 0.0090 1.1661 0.8385 0.049 Uiso 1 1 calc R
C6 C 0.3400(3) 0.5969(3) 0.73270(14) 0.0453(5) Uani 1 1 d .
H6A H 0.1703 0.5738 0.7375 0.054 Uiso 1 1 calc R
H6B H 0.4269 0.4811 0.7573 0.054 Uiso 1 1 calc R
C5 C 0.4081(3) 0.6785(3) 0.60947(13) 0.0406(4) Uani 1 1 d .
C1 C 0.6216(3) 0.7655(3) 0.57813(14) 0.0476(5) Uani 1 1 d .
H1A H 0.7279 0.7794 0.6336 0.057 Uiso 1 1 calc R
C4 C 0.2595(3) 0.6639(3) 0.52181(15) 0.0515(5) Uani 1 1 d .
H4A H 0.1143 0.6072 0.5382 0.062 Uiso 1 1 calc R
C2 C 0.6736(4) 0.8310(3) 0.46359(16) 0.0549(5) Uani 1 1 d .
H2A H 0.8170 0.8893 0.4444 0.066 Uiso 1 1 calc R
C3 C 0.3289(4) 0.7343(3) 0.40959(16) 0.0625(6) Uani 1 1 d .
H3A H 0.2258 0.7231 0.3522 0.075 Uiso 1 1 calc R
O1 O 0.0602(2) 0.88923(19) 0.74719(9) 0.0499(4) Uani 1 1 d .
O2 O 0.7183(2) 0.5365(2) 0.87774(11) 0.0568(4) Uani 1 1 d .
N2 N 0.3918(2) 0.7155(2) 0.81097(10) 0.0396(4) Uani 1 1 d .
N1 N 0.5320(3) 0.8165(3) 0.37839(13) 0.0632(5) Uani 1 1 d .

loop_
_atom_site_aniso_label
_atom_site_aniso_U_11
_atom_site_aniso_U_22
_atom_site_aniso_U_33
_atom_site_aniso_U_23
_atom_site_aniso_U_13
_atom_site_aniso_U_12
C9 0.0371(9) 0.0381(11) 0.0255(8) -0.0059(6) 0.0021(6) -0.0020(7)
C8 0.0369(8) 0.0413(11) 0.0278(7) -0.0065(6) 0.0017(6) -0.0016(7)
C10 0.0402(9) 0.0377(11) 0.0301(7) -0.0070(6) 0.0021(6) -0.0010(7)
C11 0.0467(10) 0.0404(11) 0.0341(8) -0.0080(7) 0.0009(7) 0.0006(8)
C13 0.0426(9) 0.0430(11) 0.0358(8) -0.0086(7) 0.0000(6) 0.0058(8)
C7 0.0402(9) 0.0456(11) 0.0282(7) -0.0079(6) 0.0001(6) -0.0040(7)
C12 0.0392(9) 0.0491(12) 0.0325(8) -0.0080(7) -0.0053(6) 0.0030(8)
C6 0.0554(11) 0.0431(12) 0.0414(9) -0.0172(7) -0.0011(7) -0.0061(8)
C5 0.0461(9) 0.0405(11) 0.0391(9) -0.0180(7) -0.0029(7) 0.0040(8)
C1 0.0477(10) 0.0539(13) 0.0426(9) -0.0133(8) -0.0057(7) -0.0002(9)
C4 0.0489(11) 0.0620(14) 0.0499(10) -0.0256(9) -0.0058(8) 0.0004(9)
C2 0.0555(11) 0.0576(14) 0.0496(10) -0.0094(9) 0.0059(8) 0.0019(9)
C3 0.0689(13) 0.0811(18) 0.0429(10) -0.0260(9) -0.0153(9) 0.0099(12)
O1 0.0470(7) 0.0635(10) 0.0426(7) -0.0179(6) -0.0084(5) -0.0020(6)
O2 0.0644(9) 0.0509(10) 0.0599(8) -0.0245(6) -0.0097(6) 0.0141(7)
N2 0.0494(8) 0.0402(9) 0.0318(7) -0.0134(6) -0.0013(6) -0.0023(7)
N1 0.0705(12) 0.0757(15) 0.0425(9) -0.0141(8) 0.0004(7) 0.0104(10)

loop_
_atom_type_symbol
_atom_type_description
_atom_type_scat_dispersion_real
_atom_type_scat_dispersion_imag
_atom_type_scat_source
C C 0.0033 0.0016 'International Tables Vol C Tables 4.2.6.8 and 6.1.1.4'
H H 0.0000 0.0000 'International Tables Vol C Tables 4.2.6.8 and 6.1.1.4'
N N 0.0061 0.0033 'International Tables Vol C Tables 4.2.6.8 and 6.1.1.4'
O O 0.0106 0.0060 'International Tables Vol C Tables 4.2.6.8 and 6.1.1.4'

loop_
_geom_angle_atom_site_label_1
_geom_angle_atom_site_label_2
_geom_angle_atom_site_label_3
_geom_angle
_geom_angle_site_symmetry_1
_geom_angle_site_symmetry_3
C9 C9 C8 119.39(19) 2_677 .
C9 C9 C10 119.31(17) 2_677 .
C8 C9 C10 121.30(16) . .
C12 C8 C9 119.88(17) . .
C12 C8 C7 120.62(15) . .
C9 C8 C7 119.49(16) . .
C13 C10 C9 120.12(17) . .
C13 C10 C11 120.05(16) . .
C9 C10 C11 119.82(15) . .
O2 C11 N2 120.48(18) . .
O2 C11 C10 122.55(16) . .
N2 C11 C10 116.97(16) . .
C10 C13 C12 120.47(17) . 2_677
C10 C13 H13A 119.8 . .
C12 C13 H13A 119.8 2_677 .
O1 C7 N2 120.12(17) . .
O1 C7 C8 122.58(17) . .
N2 C7 C8 117.30(14) . .
C8 C12 C13 120.83(15) . 2_677
C8 C12 H12A 119.6 . .
C13 C12 H12A 119.6 2_677 .
N2 C6 C5 112.90(15) . .
N2 C6 H6A 109.0 . .
C5 C6 H6A 109.0 . .
N2 C6 H6B 109.0 . .
C5 C6 H6B 109.0 . .
H6A C6 H6B 107.8 . .
C4 C5 C1 116.91(16) . .
C4 C5 C6 120.36(17) . .
C1 C5 C6 122.70(15) . .
C2 C1 C5 119.06(17) . .
C2 C1 H1A 120.5 . .
C5 C1 H1A 120.5 . .
C5 C4 C3 119.40(19) . .
C5 C4 H4A 120.3 . .
C3 C4 H4A 120.3 . .
N1 C2 C1 124.45(19) . .
N1 C2 H2A 117.8 . .
C1 C2 H2A 117.8 . .
N1 C3 C4 124.41(19) . .
N1 C3 H3A 117.8 . .
C4 C3 H3A 117.8 . .
C7 N2 C11 125.06(16) . .
C7 N2 C6 116.43(14) . .
C11 N2 C6 118.50(16) . .
C3 N1 C2 115.78(17) . .

loop_
_geom_bond_atom_site_label_1
_geom_bond_atom_site_label_2
_geom_bond_distance
_geom_bond_site_symmetry_2
C9 C9 1.419(3) 2_677
C9 C8 1.416(2) .
C9 C10 1.411(2) .
C8 C12 1.377(3) .
C8 C7 1.482(3) .
C10 C13 1.381(2) .
C10 C11 1.485(3) .
C11 O2 1.219(2) .
C11 N2 1.398(2) .
C13 C12 1.399(3) 2_677
C13 H13A 0.9300 .
C7 O1 1.2177(19) .
C7 N2 1.399(2) .
C12 C13 1.399(3) 2_677
C12 H12A 0.9300 .
C6 N2 1.476(2) .
C6 C5 1.513(2) .
C6 H6A 0.9700 .
C6 H6B 0.9700 .
C5 C4 1.383(2) .
C5 C1 1.390(3) .
C1 C2 1.379(3) .
C1 H1A 0.9300 .
C4 C3 1.383(3) .
C4 H4A 0.9300 .
C2 N1 1.335(3) .
C2 H2A 0.9300 .
C3 N1 1.323(3) .
C3 H3A 0.9300 .

loop_
_geom_torsion_atom_site_label_1
_geom_torsion_atom_site_label_2
_geom_torsion_atom_site_label_3
_geom_torsion_atom_site_label_4
_geom_torsion
_geom_torsion_site_symmetry_1
_geom_torsion_site_symmetry_4
C9 C9 C8 C12 0.5(2) 2_677 .
C10 C9 C8 C12 -179.75(13) . .
C9 C9 C8 C7 -178.14(15) 2_677 .
C10 C9 C8 C7 1.6(2) . .
C9 C9 C10 C13 -0.1(2) 2_677 .
C8 C9 C10 C13 -179.85(14) . .
C9 C9 C10 C11 -179.71(16) 2_677 .
C8 C9 C10 C11 0.5(2) . .
C13 C10 C11 O2 -0.6(2) . .
C9 C10 C11 O2 179.07(15) . .
C13 C10 C11 N2 178.84(13) . .
C9 C10 C11 N2 -1.5(2) . .
C9 C10 C13 C12 0.2(2) . 2_677
C11 C10 C13 C12 179.82(14) . 2_677
C12 C8 C7 O1 -2.4(2) . .
C9 C8 C7 O1 176.22(14) . .
C12 C8 C7 N2 178.67(12) . .
C9 C8 C7 N2 -2.7(2) . .
C9 C8 C12 C13 -0.6(2) . 2_677
C7 C8 C12 C13 178.00(14) . 2_677
N2 C6 C5 C4 -138.81(19) . .
N2 C6 C5 C1 43.2(2) . .
C4 C5 C1 C2 -0.2(3) . .
C6 C5 C1 C2 177.92(19) . .
C1 C5 C4 C3 0.2(3) . .
C6 C5 C4 C3 -177.93(19) . .
C5 C1 C2 N1 -0.3(3) . .
C5 C4 C3 N1 0.2(4) . .
O1 C7 N2 C11 -177.23(14) . .
C8 C7 N2 C11 1.7(2) . .
O1 C7 N2 C6 1.4(2) . .
C8 C7 N2 C6 -179.67(13) . .
O2 C11 N2 C7 179.76(14) . .
C10 C11 N2 C7 0.3(2) . .
O2 C11 N2 C6 1.2(2) . .
C10 C11 N2 C6 -178.21(13) . .
C5 C6 N2 C7 76.49(18) . .
C5 C6 N2 C11 -104.83(18) . .
C4 C3 N1 C2 -0.6(3) . .
C1 C2 N1 C3 0.6(3) . .
